data_4517655
loop_
_publ_author_name
'Hua, Guoxiong'
'Cordes, David B.'
'Slawin, Alexandra M. Z.'
'Woollins, J. Derek'

_publ_section_title
;
 Novel Five- and Six-Membered Rings of Phosphorus-Selenium Heterocycles
 from Selenation of Amido-Schiff Bases.
;
_journal_issue 20
_journal_name_full 'ACS omega'
_journal_page_first 11737
_journal_page_last 11744
_journal_paper_doi 10.1021/acsomega.0c01064
_journal_volume 5
_journal_year 2020
_chemical_formula_moiety 'C30 H30 O4 P2 Se4, 2(C H2 Cl2)'
_chemical_formula_sum 'C32 H34 Cl4 O4 P2 Se4'
_chemical_formula_weight 1002.22
_space_group_crystal_system triclinic
_space_group_IT_number 2
_space_group_name_Hall '-P 1'
_space_group_name_H-M_alt 'P -1'
_atom_sites_solution_hydrogens geom
_atom_sites_solution_primary direct
_atom_sites_solution_secondary difmap
_audit_creation_date 2017-11-29
_audit_creation_method 'by CrystalStructure 4.2'
_cell_angle_alpha 70.724(11)
_cell_angle_beta 88.500(14)
_cell_angle_gamma 64.524(8)
_cell_formula_units_Z 1
_cell_length_a 9.3324(13)
_cell_length_b 9.3983(7)
_cell_length_c 12.8393(14)
_cell_measurement_reflns_used 3008
_cell_measurement_temperature 173
_cell_measurement_theta_max 26.30
_cell_measurement_theta_min 1.70
_cell_volume 950.7(2)
_computing_cell_refinement 'CrystalClear-SM Expert 2.1 b32'
_computing_data_collection 'CrystalClear-SM Expert 2.1 b32 (Rigaku, 2014)'
_computing_data_reduction 'CrystalClear-SM Expert 2.1 b32'
_computing_molecular_graphics 'CrystalStructure 4.2'
_computing_publication_material 'CrystalStructure 4.2 (Rigaku, 2015)'
_computing_structure_refinement 'SHELXL Version 2016/6 (Sheldrick, 2008)'
_computing_structure_solution 'DIRDIF99-PATTY (Gould, et al., 1999)'
_diffrn_ambient_temperature 173
_diffrn_detector_area_resol_mean 5.814
_diffrn_measured_fraction_theta_full 0.987
_diffrn_measured_fraction_theta_max 0.984
_diffrn_measurement_device_type 'Rigaku XtaLAB P200'
_diffrn_measurement_method \w
_diffrn_radiation_type 'Mo K\a'
_diffrn_radiation_wavelength 0.71075
_diffrn_reflns_av_R_equivalents 0.0329
_diffrn_reflns_Laue_measured_fraction_full 0.987
_diffrn_reflns_Laue_measured_fraction_max 0.984
_diffrn_reflns_limit_h_max 11
_diffrn_reflns_limit_h_min -11
_diffrn_reflns_limit_k_max 11
_diffrn_reflns_limit_k_min -11
_diffrn_reflns_limit_l_max 14
_diffrn_reflns_limit_l_min -15
_diffrn_reflns_number 11750
_diffrn_reflns_point_group_measured_fraction_full 0.987
_diffrn_reflns_point_group_measured_fraction_max 0.984
_diffrn_reflns_theta_full 25.242
_diffrn_reflns_theta_max 25.403
_diffrn_reflns_theta_min 1.696
_diffrn_standards_number 0
_exptl_absorpt_coefficient_mu 4.259
_exptl_absorpt_correction_T_max 0.774
_exptl_absorpt_correction_T_min 0.417
_exptl_absorpt_correction_type multi-scan
_exptl_absorpt_process_details 'REQAB (Rigaku, 1998)'
_exptl_crystal_colour colorless
_exptl_crystal_density_diffrn 1.750
_exptl_crystal_density_method 'not measured'
_exptl_crystal_description prism
_exptl_crystal_F_000 492.00
_exptl_crystal_size_max 0.210
_exptl_crystal_size_mid 0.210
_exptl_crystal_size_min 0.060
_refine_diff_density_max 0.92
_refine_diff_density_min -0.90
_refine_ls_extinction_method none
_refine_ls_goodness_of_fit_ref 1.072
_refine_ls_hydrogen_treatment constr
_refine_ls_number_parameters 210
_refine_ls_number_reflns 3442
_refine_ls_number_restraints 0
_refine_ls_R_factor_all 0.0259
_refine_ls_R_factor_gt 0.0221
_refine_ls_shift/su_max 0.001
_refine_ls_structure_factor_coef Fsqd
_refine_ls_weighting_details 'w = 1/[\s^2^(Fo^2^)+(0.0302P)^2^+0.2096P] where P=(Fo^2^+2Fc^2^)/3'
_refine_ls_weighting_scheme calc
_refine_ls_wR_factor_gt 0.0567
_refine_ls_wR_factor_ref 0.0576
_reflns_Friedel_coverage 0.000
_reflns_number_gt 3025
_reflns_number_total 3442
_reflns_threshold_expression F^2^>2.0\s(F^2^)
_cod_data_source_file ao0c01064_si_001.cif
_cod_data_source_block 4
_cod_depositor_comments 'Adding full bibliography for 4517654--4517661.cif.'
_cod_database_code 4517655

loop_
_space_group_symop_id
_space_group_symop_operation_xyz
1 +X,+Y,+Z
2 -X,-Y,-Z

loop_
_atom_site_label
_atom_site_type_symbol
_atom_site_fract_x
_atom_site_fract_y
_atom_site_fract_z
_atom_site_U_iso_or_equiv
_atom_site_adp_type
_atom_site_occupancy
_atom_site_site_symmetry_order
_atom_site_calc_flag
_atom_site_refinement_flags_posn
_atom_site_refinement_flags_adp
_atom_site_refinement_flags_occupancy
_atom_site_disorder_assembly
_atom_site_disorder_group
Se1 Se 0.07920(3) 0.94764(3) -0.22908(2) 0.02610(8) Uani 1 1 d . . . . .
Se2 Se 0.00367(3) 0.77709(2) 0.05701(2) 0.02125(8) Uani 1 1 d . . . . .
Cl21 Cl 0.07703(10) 0.53764(12) 0.63520(8) 0.0634(2) Uani 1 1 d . . . . .
Cl22 Cl -0.17376(12) 0.85469(15) 0.49340(9) 0.0901(4) Uani 1 1 d . . . . .
P1 P -0.08871(6) 0.96928(7) -0.11630(4) 0.01737(13) Uani 1 1 d . . . . .
O16 O 0.49604(19) 0.63666(19) 0.08392(13) 0.0262(4) Uani 1 1 d . . . . .
O18 O 0.6074(2) 0.2744(2) 0.46067(14) 0.0357(4) Uani 1 1 d . . . . .
C3 C 0.1788(2) 0.8249(2) 0.09580(18) 0.0182(4) Uani 1 1 d . . . . .
H3 H 0.241749 0.833928 0.031744 0.022 Uiso 1 1 calc R U . . .
C4 C -0.2502(3) 0.9267(3) -0.14971(17) 0.0182(4) Uani 1 1 d . . . . .
C5 C -0.2152(3) 0.8074(3) -0.20002(18) 0.0233(5) Uani 1 1 d . . . . .
H5 H -0.108620 0.748200 -0.212883 0.028 Uiso 1 1 calc R U . . .
C6 C -0.3353(3) 0.7746(3) -0.2314(2) 0.0279(5) Uani 1 1 d . . . . .
H6 H -0.310991 0.691879 -0.264737 0.034 Uiso 1 1 calc R U . . .
C7 C -0.4909(3) 0.8629(3) -0.2141(2) 0.0309(6) Uani 1 1 d . . . . .
H7 H -0.574074 0.843251 -0.237835 0.037 Uiso 1 1 calc R U . . .
C8 C -0.5258(3) 0.9797(3) -0.1622(2) 0.0301(6) Uani 1 1 d . . . . .
H8 H -0.632529 1.038651 -0.149394 0.036 Uiso 1 1 calc R U . . .
C9 C -0.4053(3) 1.0108(3) -0.12892(19) 0.0237(5) Uani 1 1 d . . . . .
H9 H -0.428738 1.089298 -0.092052 0.028 Uiso 1 1 calc R U . . .
C10 C 0.2875(3) 0.6789(3) 0.19509(17) 0.0189(5) Uani 1 1 d . . . . .
C11 C 0.4497(3) 0.5859(3) 0.18575(18) 0.0197(5) Uani 1 1 d . . . . .
C12 C 0.5523(3) 0.4525(3) 0.27660(19) 0.0241(5) Uani 1 1 d . . . . .
H12 H 0.662009 0.392091 0.270331 0.029 Uiso 1 1 calc R U . . .
C13 C 0.4950(3) 0.4065(3) 0.37735(19) 0.0244(5) Uani 1 1 d . . . . .
C14 C 0.3347(3) 0.4922(3) 0.38746(19) 0.0249(5) Uani 1 1 d . . . . .
H14 H 0.294864 0.459271 0.455595 0.030 Uiso 1 1 calc R U . . .
C15 C 0.2340(3) 0.6271(3) 0.29582(18) 0.0219(5) Uani 1 1 d . . . . .
H15 H 0.124156 0.686222 0.302372 0.026 Uiso 1 1 calc R U . . .
C17 C 0.6591(3) 0.5457(4) 0.0710(2) 0.0450(7) Uani 1 1 d . . . . .
H17A H 0.684000 0.427454 0.087184 0.054 Uiso 1 1 calc R U . . .
H17B H 0.729268 0.552627 0.122650 0.054 Uiso 1 1 calc R U . . .
H17C H 0.675998 0.594590 -0.005639 0.054 Uiso 1 1 calc R U . . .
C19 C 0.5542(4) 0.2121(3) 0.5639(2) 0.0425(7) Uani 1 1 d . . . . .
H19A H 0.475162 0.174931 0.551028 0.051 Uiso 1 1 calc R U . . .
H19B H 0.505212 0.301925 0.594922 0.051 Uiso 1 1 calc R U . . .
H19C H 0.645885 0.116935 0.616408 0.051 Uiso 1 1 calc R U . . .
C21 C 0.0258(4) 0.7457(4) 0.5501(3) 0.0608(9) Uani 1 1 d . . . . .
H21A H 0.048335 0.803940 0.594537 0.073 Uiso 1 1 calc R U . . .
H21B H 0.093162 0.745712 0.489280 0.073 Uiso 1 1 calc R U . . .

loop_
_atom_site_aniso_label
_atom_site_aniso_U_11
_atom_site_aniso_U_22
_atom_site_aniso_U_33
_atom_site_aniso_U_23
_atom_site_aniso_U_13
_atom_site_aniso_U_12
Se1 0.02062(14) 0.02784(13) 0.03245(15) -0.01488(11) 0.01000(10) -0.01036(11)
Se2 0.02233(14) 0.01683(12) 0.02232(13) -0.00404(9) -0.00353(9) -0.00849(9)
Cl21 0.0569(5) 0.0684(5) 0.0712(6) -0.0286(5) 0.0082(4) -0.0305(4)
Cl22 0.0562(6) 0.1021(8) 0.0663(6) 0.0019(6) 0.0206(5) -0.0192(5)
P1 0.0150(3) 0.0165(3) 0.0191(3) -0.0069(2) 0.0000(2) -0.0052(2)
O16 0.0196(8) 0.0237(8) 0.0240(9) -0.0051(7) 0.0047(7) -0.0022(7)
O18 0.0357(10) 0.0269(9) 0.0257(9) 0.0026(7) -0.0076(8) -0.0056(8)
C3 0.0149(11) 0.0173(10) 0.0212(11) -0.0074(9) 0.0006(9) -0.0055(9)
C4 0.0185(12) 0.0188(10) 0.0150(10) -0.0037(8) -0.0002(9) -0.0078(9)
C5 0.0209(12) 0.0237(11) 0.0253(12) -0.0108(10) 0.0042(10) -0.0083(10)
C6 0.0323(14) 0.0301(12) 0.0318(13) -0.0185(11) 0.0064(11) -0.0176(11)
C7 0.0268(14) 0.0344(13) 0.0384(14) -0.0140(11) -0.0001(11) -0.0186(11)
C8 0.0174(12) 0.0320(13) 0.0423(15) -0.0157(12) 0.0070(11) -0.0105(10)
C9 0.0221(12) 0.0235(11) 0.0281(12) -0.0127(10) 0.0054(10) -0.0099(10)
C10 0.0192(12) 0.0162(10) 0.0204(11) -0.0066(9) -0.0027(9) -0.0068(9)
C11 0.0209(12) 0.0167(10) 0.0207(11) -0.0078(9) 0.0016(9) -0.0070(9)
C12 0.0191(12) 0.0193(11) 0.0295(13) -0.0090(10) -0.0019(10) -0.0043(9)
C13 0.0284(13) 0.0162(10) 0.0238(12) -0.0041(9) -0.0065(10) -0.0074(10)
C14 0.0320(14) 0.0212(11) 0.0204(11) -0.0055(9) 0.0017(10) -0.0122(10)
C15 0.0204(12) 0.0206(11) 0.0246(12) -0.0086(9) 0.0013(9) -0.0084(9)
C17 0.0291(15) 0.0420(16) 0.0361(15) -0.0039(13) 0.0123(12) 0.0009(12)
C19 0.0571(19) 0.0314(14) 0.0260(14) 0.0033(11) -0.0093(13) -0.0175(13)
C21 0.061(2) 0.075(2) 0.064(2) -0.0321(19) 0.0194(18) -0.0404(19)

loop_
_atom_type_symbol
_atom_type_description
_atom_type_scat_dispersion_real
_atom_type_scat_dispersion_imag
_atom_type_scat_source
C C 0.0033 0.0016
;
International Tables for Crystallography
(Vol. C, Tables 4.2.6.8 and 6.1.1.4)
;
H H 0.0000 0.0000
;
International Tables for Crystallography
(Vol. C, Table 6.1.1.4)
;
O O 0.0106 0.0060
;
International Tables for Crystallography
(Vol. C, Tables 4.2.6.8 and 6.1.1.4)
;
P P 0.1023 0.0942
;
International Tables for Crystallography
(Vol. C, Tables 4.2.6.8 and 6.1.1.4)
;
Se Se -0.0929 2.2259
;
International Tables for Crystallography
(Vol. C, Tables 4.2.6.8 and 6.1.1.4)
;
Cl Cl 0.1484 0.1585
;
International Tables for Crystallography
(Vol. C, Tables 4.2.6.8 and 6.1.1.4)
;

loop_
_geom_angle_atom_site_label_1
_geom_angle_atom_site_label_2
_geom_angle_atom_site_label_3
_geom_angle
_geom_angle_site_symmetry_1
_geom_angle_site_symmetry_3
_geom_angle_publ_flag
C3 Se2 P1 99.56(6) . . ?
C4 P1 C3 108.00(10) . 2_575 ?
C4 P1 Se1 113.87(7) . . ?
C3 P1 Se1 114.52(7) 2_575 . ?
C4 P1 Se2 99.09(7) . . ?
C3 P1 Se2 104.45(7) 2_575 . ?
Se1 P1 Se2 115.40(3) . . ?
C11 O16 C17 117.85(18) . . ?
C13 O18 C19 117.5(2) . . ?
C10 C3 P1 114.59(14) . 2_575 ?
C10 C3 Se2 108.33(14) . . ?
P1 C3 Se2 108.69(10) 2_575 . ?
C10 C3 H3 108.4 . . ?
P1 C3 H3 108.4 2_575 . ?
Se2 C3 H3 108.4 . . ?
C9 C4 C5 119.9(2) . . ?
C9 C4 P1 122.35(16) . . ?
C5 C4 P1 117.72(16) . . ?
C6 C5 C4 120.2(2) . . ?
C6 C5 H5 119.9 . . ?
C4 C5 H5 119.9 . . ?
C7 C6 C5 119.8(2) . . ?
C7 C6 H6 120.1 . . ?
C5 C6 H6 120.1 . . ?
C6 C7 C8 120.3(2) . . ?
C6 C7 H7 119.9 . . ?
C8 C7 H7 119.9 . . ?
C7 C8 C9 120.1(2) . . ?
C7 C8 H8 119.9 . . ?
C9 C8 H8 119.9 . . ?
C8 C9 C4 119.7(2) . . ?
C8 C9 H9 120.1 . . ?
C4 C9 H9 120.1 . . ?
C15 C10 C11 117.96(19) . . ?
C15 C10 C3 122.6(2) . . ?
C11 C10 C3 119.43(19) . . ?
O16 C11 C12 123.5(2) . . ?
O16 C11 C10 116.13(18) . . ?
C12 C11 C10 120.3(2) . . ?
C11 C12 C13 120.0(2) . . ?
C11 C12 H12 120.0 . . ?
C13 C12 H12 120.0 . . ?
O18 C13 C14 124.8(2) . . ?
O18 C13 C12 114.6(2) . . ?
C14 C13 C12 120.7(2) . . ?
C15 C14 C13 118.5(2) . . ?
C15 C14 H14 120.8 . . ?
C13 C14 H14 120.8 . . ?
C10 C15 C14 122.5(2) . . ?
C10 C15 H15 118.8 . . ?
C14 C15 H15 118.8 . . ?
O16 C17 H17A 109.5 . . ?
O16 C17 H17B 109.5 . . ?
H17A C17 H17B 109.5 . . ?
O16 C17 H17C 109.5 . . ?
H17A C17 H17C 109.5 . . ?
H17B C17 H17C 109.5 . . ?
O18 C19 H19A 109.5 . . ?
O18 C19 H19B 109.5 . . ?
H19A C19 H19B 109.5 . . ?
O18 C19 H19C 109.5 . . ?
H19A C19 H19C 109.5 . . ?
H19B C19 H19C 109.5 . . ?
Cl22 C21 Cl21 112.06(19) . . ?
Cl22 C21 H21A 109.2 . . ?
Cl21 C21 H21A 109.2 . . ?
Cl22 C21 H21B 109.2 . . ?
Cl21 C21 H21B 109.2 . . ?
H21A C21 H21B 107.9 . . ?

loop_
_geom_bond_atom_site_label_1
_geom_bond_atom_site_label_2
_geom_bond_distance
_geom_bond_site_symmetry_2
_geom_bond_publ_flag
Se1 P1 2.0965(7) . ?
Se2 C3 1.986(2) . ?
Se2 P1 2.2504(7) . ?
Cl21 C21 1.749(4) . ?
Cl22 C21 1.728(4) . ?
P1 C4 1.811(2) . ?
P1 C3 1.855(2) 2_575 ?
O16 C11 1.364(3) . ?
O16 C17 1.426(3) . ?
O18 C13 1.359(3) . ?
O18 C19 1.431(3) . ?
C3 C10 1.501(3) . ?
C3 H3 1.0000 . ?
C4 C9 1.388(3) . ?
C4 C5 1.390(3) . ?
C5 C6 1.384(3) . ?
C5 H5 0.9500 . ?
C6 C7 1.384(4) . ?
C6 H6 0.9500 . ?
C7 C8 1.385(3) . ?
C7 H7 0.9500 . ?
C8 C9 1.387(3) . ?
C8 H8 0.9500 . ?
C9 H9 0.9500 . ?
C10 C15 1.385(3) . ?
C10 C11 1.411(3) . ?
C11 C12 1.382(3) . ?
C12 C13 1.393(3) . ?
C12 H12 0.9500 . ?
C13 C14 1.388(3) . ?
C14 C15 1.387(3) . ?
C14 H14 0.9500 . ?
C15 H15 0.9500 . ?
C17 H17A 0.9800 . ?
C17 H17B 0.9800 . ?
C17 H17C 0.9800 . ?
C19 H19A 0.9800 . ?
C19 H19B 0.9800 . ?
C19 H19C 0.9800 . ?
C21 H21A 0.9900 . ?
C21 H21B 0.9900 . ?

loop_
_geom_torsion_atom_site_label_1
_geom_torsion_atom_site_label_2
_geom_torsion_atom_site_label_3
_geom_torsion_atom_site_label_4
_geom_torsion
_geom_torsion_site_symmetry_1
_geom_torsion_site_symmetry_2
_geom_torsion_site_symmetry_3
_geom_torsion_site_symmetry_4
_geom_torsion_publ_flag
C3 P1 C4 C9 -17.3(2) 2_575 . . . ?
Se1 P1 C4 C9 -145.67(16) . . . . ?
Se2 P1 C4 C9 91.25(18) . . . . ?
C3 P1 C4 C5 161.39(17) 2_575 . . . ?
Se1 P1 C4 C5 32.99(19) . . . . ?
Se2 P1 C4 C5 -90.09(17) . . . . ?
C9 C4 C5 C6 1.3(3) . . . . ?
P1 C4 C5 C6 -177.43(18) . . . . ?
C4 C5 C6 C7 1.0(4) . . . . ?
C5 C6 C7 C8 -2.1(4) . . . . ?
C6 C7 C8 C9 1.0(4) . . . . ?
C7 C8 C9 C4 1.2(4) . . . . ?
C5 C4 C9 C8 -2.4(3) . . . . ?
P1 C4 C9 C8 176.28(18) . . . . ?
P1 C3 C10 C15 62.6(2) 2_575 . . . ?
Se2 C3 C10 C15 -59.0(2) . . . . ?
P1 C3 C10 C11 -119.53(19) 2_575 . . . ?
Se2 C3 C10 C11 118.95(18) . . . . ?
C17 O16 C11 C12 0.4(3) . . . . ?
C17 O16 C11 C10 -179.9(2) . . . . ?
C15 C10 C11 O16 177.37(18) . . . . ?
C3 C10 C11 O16 -0.6(3) . . . . ?
C15 C10 C11 C12 -2.9(3) . . . . ?
C3 C10 C11 C12 179.08(19) . . . . ?
O16 C11 C12 C13 -178.79(19) . . . . ?
C10 C11 C12 C13 1.5(3) . . . . ?
C19 O18 C13 C14 4.5(3) . . . . ?
C19 O18 C13 C12 -175.2(2) . . . . ?
C11 C12 C13 O18 -179.50(19) . . . . ?
C11 C12 C13 C14 0.8(3) . . . . ?
O18 C13 C14 C15 178.8(2) . . . . ?
C12 C13 C14 C15 -1.5(3) . . . . ?
C11 C10 C15 C14 2.1(3) . . . . ?
C3 C10 C15 C14 -179.91(19) . . . . ?
C13 C14 C15 C10 0.0(3) . . . . ?
